data_7706204
loop_
_publ_author_name
'Gaire, Sanjay'
'Schrage, Briana R.'
'Nemykin, Victor N.'
'Ziegler, Christopher J.'

_publ_section_title
;
 1,3-Bis(pyridineylidene)isoindoline: an isoindoline chelate with a
 stretched electronic structure.
;
_journal_issue 3
_journal_name_full 'Dalton transactions (Cambridge, England : 2003)'
_journal_page_first 826
_journal_page_last 829
_journal_paper_doi 10.1039/d0dt04347h
_journal_volume 50
_journal_year 2021
_chemical_formula_sum 'C25 H20 N6 O'
_chemical_formula_weight 420.47
_space_group_crystal_system tetragonal
_space_group_IT_number 76
_space_group_name_Hall 'P 4w'
_space_group_name_H-M_alt 'P 41'
_atom_sites_solution_hydrogens geom
_audit_creation_method SHELXL-2016/6
_audit_update_record
;
2020-11-11 deposited with the CCDC.	2020-12-23 downloaded from the CCDC.
;
_cell_angle_alpha 90
_cell_angle_beta 90
_cell_angle_gamma 90
_cell_formula_units_Z 8
_cell_length_a 12.557(3)
_cell_length_b 12.557
_cell_length_c 25.933(6)
_cell_measurement_reflns_used 5839
_cell_measurement_temperature 100(2)
_cell_measurement_theta_max 22.96
_cell_measurement_theta_min 2.30
_cell_volume 4089.1(14)
_computing_cell_refinement 'Bruker SAINT'
_computing_data_collection 'Bruker APEX2'
_computing_data_reduction 'Bruker SAINT'
_computing_molecular_graphics 'Bruker SHELXTL'
_computing_publication_material 'Bruker SHELXTL'
_computing_structure_refinement 'SHELXL-2016/6 (Sheldrick, 2016)'
_computing_structure_solution 'SHELXS-97 (Sheldrick 2008)'
_diffrn_ambient_temperature 100(2)
_diffrn_measured_fraction_theta_full 1.000
_diffrn_measured_fraction_theta_max 0.993
_diffrn_measurement_device_type 'Bruker APEX-II CCD'
_diffrn_measurement_method '\f and \w scans'
_diffrn_radiation_type MoK\a
_diffrn_radiation_wavelength 0.71073
_diffrn_reflns_av_unetI/netI 0.1877
_diffrn_reflns_Laue_measured_fraction_full 1.000
_diffrn_reflns_Laue_measured_fraction_max 0.993
_diffrn_reflns_limit_h_max 11
_diffrn_reflns_limit_h_min -11
_diffrn_reflns_limit_k_max 16
_diffrn_reflns_limit_k_min 0
_diffrn_reflns_limit_l_max 34
_diffrn_reflns_limit_l_min 0
_diffrn_reflns_number 5255
_diffrn_reflns_point_group_measured_fraction_full 0.512
_diffrn_reflns_point_group_measured_fraction_max 0.507
_diffrn_reflns_theta_full 25.242
_diffrn_reflns_theta_max 28.457
_diffrn_reflns_theta_min 1.622
_exptl_absorpt_coefficient_mu 0.088
_exptl_absorpt_correction_T_max 0.7457
_exptl_absorpt_correction_T_min 0.3464
_exptl_absorpt_correction_type multi-scan
_exptl_absorpt_process_details 'twinabs 2008/2'
_exptl_crystal_colour orange
_exptl_crystal_density_diffrn 1.366
_exptl_crystal_density_meas ?
_exptl_crystal_density_method 'not measured'
_exptl_crystal_description block
_exptl_crystal_F_000 1760
_exptl_crystal_size_max 0.242
_exptl_crystal_size_mid 0.158
_exptl_crystal_size_min 0.110
_refine_diff_density_max 0.783
_refine_diff_density_min -0.517
_refine_diff_density_rms 0.101
_refine_ls_abs_structure_details
; 
No quotients, so Flack parameter determined by classical intensity fit 
;
_refine_ls_abs_structure_Flack 0(7)
_refine_ls_extinction_method none
_refine_ls_goodness_of_fit_ref 1.033
_refine_ls_hydrogen_treatment constr
_refine_ls_matrix_type full
_refine_ls_number_parameters 582
_refine_ls_number_reflns 5255
_refine_ls_number_restraints 67
_refine_ls_restrained_S_all 1.026
_refine_ls_R_factor_all 0.2387
_refine_ls_R_factor_gt 0.1284
_refine_ls_shift/su_max 0.036
_refine_ls_shift/su_mean 0.002
_refine_ls_structure_factor_coef Fsqd
_refine_ls_weighting_details 'w=1/[\s^2^(Fo^2^)+(0.1472P)^2^+13.2201P] where P=(Fo^2^+2Fc^2^)/3'
_refine_ls_weighting_scheme calc
_refine_ls_wR_factor_gt 0.2852
_refine_ls_wR_factor_ref 0.3539
_reflns_Friedel_coverage 0.000
_reflns_Friedel_fraction_full 0.000
_reflns_Friedel_fraction_max 0.000
_reflns_number_gt 2621
_reflns_number_total 5255
_reflns_threshold_expression 'I > 2\s(I)'
_cod_data_source_file d0dt04347h2.cif
_cod_data_source_block 1
_cod_depositor_comments
;
The following automatic conversions were performed:

data item '_exptl_crystal_density_meas' value 'not measured' was
changed to '?' -- the value is perceived as not measured.

Automatic conversion script
Id: cif_fix_values 7556 2019-12-06 15:28:31Z antanas 

 Adding full bibliography for 7706204--7706207.cif.
;
_cod_original_cell_volume 4089.2(19)
_cod_database_code 7706204
_shelx_shelxl_version_number 2016/6
_shelx_space_group_comment
; 
The symmetry employed for this shelxl refinement is uniquely defined 
by the following loop, which should always be used as a source of 
symmetry information in preference to the above space-group names. 
They are only intended as comments. 
;
_shelx_estimated_absorpt_t_min 0.979
_shelx_estimated_absorpt_t_max 0.990

loop_
_space_group_symop_operation_xyz
'x, y, z'
'-x, -y, z+1/2'
'-y, x, z+1/4'
'y, -x, z+3/4'

loop_
_atom_site_label
_atom_site_type_symbol
_atom_site_fract_x
_atom_site_fract_y
_atom_site_fract_z
_atom_site_U_iso_or_equiv
_atom_site_adp_type
_atom_site_occupancy
_atom_site_site_symmetry_order
_atom_site_calc_flag
_atom_site_refinement_flags_posn
_atom_site_refinement_flags_adp
_atom_site_refinement_flags_occupancy
_atom_site_disorder_assembly
_atom_site_disorder_group
C1 C 0.2559(11) 0.8322(10) 0.4426(6) 0.035(3) Uani 1 1 d . . . . .
H1A H 0.180601 0.826671 0.440170 0.041 Uiso 1 1 calc R U . . .
C2 C 0.2957(13) 0.9332(10) 0.4461(6) 0.040(4) Uani 1 1 d . . . . .
H2 H 0.251147 0.994322 0.447209 0.048 Uiso 1 1 calc R U . . .
C3 C 0.4066(12) 0.9403(11) 0.4479(6) 0.037(4) Uani 1 1 d . . . . .
H3 H 0.438741 1.008635 0.449598 0.044 Uiso 1 1 calc R U . . .
C4 C 0.4689(11) 0.8542(10) 0.4474(6) 0.031(3) Uani 1 1 d . . . . .
H4 H 0.544105 0.860648 0.449848 0.038 Uiso 1 1 calc R U . . .
C5 C 0.4179(10) 0.7490(9) 0.4429(5) 0.025(3) Uani 1 1 d . . . . .
C6 C 0.4823(9) 0.6540(10) 0.4416(5) 0.026(3) Uani 1 1 d . . . . .
C7 C 0.5921(11) 0.6652(12) 0.4476(6) 0.033(3) Uani 1 1 d . . . . .
C8 C 0.4403(9) 0.5491(9) 0.4384(5) 0.021(3) Uani 1 1 d . U . . .
C9 C 0.4934(10) 0.4491(9) 0.4364(6) 0.026(3) Uani 1 1 d . . . . .
C10 C 0.5996(11) 0.4194(10) 0.4331(6) 0.031(3) Uani 1 1 d . . . . .
H10 H 0.652626 0.473288 0.434322 0.037 Uiso 1 1 calc R U . . .
C11 C 0.6309(11) 0.3152(10) 0.4280(5) 0.028(3) Uani 1 1 d . . . . .
H11 H 0.704137 0.296966 0.425349 0.034 Uiso 1 1 calc R U . . .
C12 C 0.5485(10) 0.2333(11) 0.4269(5) 0.029(3) Uani 1 1 d . . . . .
H12 H 0.567695 0.160290 0.424765 0.035 Uiso 1 1 calc R U . . .
C13 C 0.4380(10) 0.2636(10) 0.4290(5) 0.027(3) Uani 1 1 d . . . . .
H13 H 0.383078 0.211770 0.427039 0.032 Uiso 1 1 calc R U . . .
C14 C 0.4146(10) 0.3707(9) 0.4341(5) 0.024(3) Uani 1 1 d . . . . .
C15 C 0.3103(10) 0.4209(9) 0.4353(5) 0.021(3) Uani 1 1 d . . . . .
C16 C 0.2099(9) 0.3834(9) 0.4346(5) 0.019(3) Uani 1 1 d . . . . .
C17 C 0.1972(10) 0.2698(10) 0.4287(5) 0.026(3) Uani 1 1 d . . . . .
C18 C 0.1089(8) 0.4499(10) 0.4374(5) 0.020(3) Uani 1 1 d . . . . .
C19 C 0.0104(10) 0.4002(12) 0.4394(6) 0.036(4) Uani 1 1 d . . . . .
H19 H 0.005237 0.324676 0.439398 0.043 Uiso 1 1 calc R U . . .
C20 C -0.0809(10) 0.4632(12) 0.4413(6) 0.035(3) Uani 1 1 d . . . . .
H20 H -0.149921 0.432346 0.442200 0.042 Uiso 1 1 calc R U . . .
C21 C -0.0673(11) 0.5700(12) 0.4418(6) 0.036(4) Uani 1 1 d . . . . .
H21 H -0.127608 0.615415 0.443843 0.044 Uiso 1 1 calc R U . . .
C22 C 0.0336(9) 0.6136(10) 0.4393(6) 0.027(3) Uani 1 1 d . . . . .
H22 H 0.041182 0.688827 0.438316 0.032 Uiso 1 1 calc R U . . .
C23 C 0.4403(12) 0.7056(11) 0.5719(6) 0.036(3) Uani 1 1 d . . . . .
H23 H 0.515738 0.699414 0.572212 0.043 Uiso 1 1 calc R U . . .
C24 C 0.3982(11) 0.8064(12) 0.5733(6) 0.040(4) Uani 1 1 d . . . . .
H24 H 0.441864 0.868059 0.575391 0.048 Uiso 1 1 calc R U . . .
C25 C 0.2859(9) 0.8129(10) 0.5714(6) 0.027(3) Uani 1 1 d . . . . .
H25 H 0.253417 0.881172 0.572014 0.032 Uiso 1 1 calc R U . . .
C26 C 0.2240(11) 0.7272(10) 0.5689(6) 0.032(3) Uani 1 1 d . . . . .
H26 H 0.148796 0.733975 0.566786 0.038 Uiso 1 1 calc R U . . .
C27 C 0.2730(10) 0.6256(10) 0.5693(5) 0.024(3) Uani 1 1 d . . . . .
C28 C 0.2113(10) 0.5263(10) 0.5664(5) 0.024(3) Uani 1 1 d . U . . .
C29 C 0.0987(10) 0.5366(10) 0.5725(6) 0.027(3) Uani 1 1 d . . . . .
C30 C 0.2521(9) 0.4245(9) 0.5651(5) 0.022(3) Uani 1 1 d . U . . .
C31 C 0.2004(9) 0.3219(9) 0.5632(5) 0.019(2) Uani 1 1 d . U . . .
C32 C 0.0920(9) 0.2927(10) 0.5608(5) 0.024(3) Uani 1 1 d . . . . .
H32 H 0.037583 0.345224 0.560403 0.029 Uiso 1 1 calc R U . . .
C33 C 0.0670(10) 0.1849(10) 0.5590(5) 0.027(3) Uani 1 1 d . U . . .
H33 H -0.005633 0.163619 0.558578 0.032 Uiso 1 1 calc R U . . .
C34 C 0.1485(11) 0.1057(11) 0.5578(6) 0.034(3) Uani 1 1 d . . . . .
H34 H 0.129560 0.032450 0.556720 0.041 Uiso 1 1 calc R U . . .
C35 C 0.2544(11) 0.1343(9) 0.5583(6) 0.032(3) Uani 1 1 d . . . . .
H35 H 0.308642 0.081726 0.556584 0.038 Uiso 1 1 calc R U . . .
C36 C 0.2794(10) 0.2385(11) 0.5613(6) 0.028(3) Uani 1 1 d . . . . .
C37 C 0.3855(9) 0.2957(9) 0.5615(6) 0.022(3) Uani 1 1 d . . . . .
C38 C 0.4863(10) 0.2587(9) 0.5602(5) 0.024(3) Uani 1 1 d . . . . .
C39 C 0.5012(10) 0.1435(9) 0.5563(5) 0.023(3) Uani 1 1 d . U . . .
C40 C 0.5857(9) 0.3203(10) 0.5573(5) 0.022(3) Uani 1 1 d . U . . .
C41 C 0.6795(10) 0.2734(10) 0.5517(5) 0.026(3) Uani 1 1 d . . . . .
H41 H 0.683613 0.197962 0.550216 0.031 Uiso 1 1 calc R U . . .
C42 C 0.7753(10) 0.3360(12) 0.5480(6) 0.037(4) Uani 1 1 d . . . . .
H42 H 0.843435 0.304182 0.543885 0.045 Uiso 1 1 calc R U . . .
C43 C 0.7616(9) 0.4510(10) 0.5509(5) 0.021(3) Uani 1 1 d . . . . .
H43 H 0.820819 0.497824 0.548782 0.025 Uiso 1 1 calc R U . . .
C44 C 0.6607(9) 0.4888(10) 0.5566(5) 0.023(3) Uani 1 1 d . U . . .
H44 H 0.651112 0.563856 0.557684 0.027 Uiso 1 1 calc R U . . .
C45 C 0.7561(12) 0.9867(14) 0.4385(8) 0.054(5) Uani 1 1 d . . . . .
H45A H 0.739958 0.914961 0.451194 0.081 Uiso 1 1 calc R U . . .
H45B H 0.728574 0.994531 0.403306 0.081 Uiso 1 1 calc R U . . .
H45C H 0.722387 1.039567 0.460957 0.081 Uiso 1 1 calc R U . . .
C46 C 0.9382(15) 0.9132(13) 0.4276(8) 0.060(5) Uani 1 1 d . . . . .
H46A H 0.935535 0.897529 0.390585 0.090 Uiso 1 1 calc R U . . .
H46B H 0.911975 0.851648 0.447015 0.090 Uiso 1 1 calc R U . . .
H46C H 1.011848 0.928434 0.437689 0.090 Uiso 1 1 calc R U . . .
C47 C 0.9079(13) 1.0971(13) 0.4487(6) 0.044(4) Uani 1 1 d . . . . .
H47 H 0.982988 1.104214 0.451321 0.052 Uiso 1 1 calc R U . . .
C48 C 0.727(3) 0.834(3) 0.5703(13) 0.138(12) Uani 1 1 d . U . . .
H48A H 0.727118 0.762669 0.585783 0.207 Uiso 1 1 calc R U . . .
H48B H 0.692768 0.830734 0.536334 0.207 Uiso 1 1 calc R U . . .
H48C H 0.686706 0.882713 0.592601 0.207 Uiso 1 1 calc R U . . .
C49 C 0.820(2) 0.9846(15) 0.5748(9) 0.087(8) Uani 1 1 d . . . . .
H49A H 0.891410 1.016125 0.573399 0.131 Uiso 1 1 calc R U . . .
H49B H 0.788903 0.997104 0.608890 0.131 Uiso 1 1 calc R U . . .
H49C H 0.774949 1.017442 0.548347 0.131 Uiso 1 1 calc R U . . .
C50 C 0.910(2) 0.815(3) 0.5534(13) 0.124(10) Uani 1 1 d . U . . .
H50 H 0.906414 0.741912 0.544823 0.149 Uiso 1 1 calc R U . . .
N1 N 0.3334(7) 0.5307(8) 0.4388(4) 0.021(2) Uani 1 1 d . . . . .
H1 H 0.284827 0.580983 0.440977 0.025 Uiso 1 1 calc R U . . .
N2 N 0.1224(8) 0.5513(8) 0.4383(4) 0.027(3) Uani 1 1 d . . . . .
N3 N 0.1806(9) 0.1803(8) 0.4241(5) 0.034(3) Uani 1 1 d . . . . .
N4 N 0.3101(8) 0.7386(8) 0.4421(5) 0.030(3) Uani 1 1 d . . . . .
N5 N 0.6841(9) 0.6855(9) 0.4500(6) 0.040(3) Uani 1 1 d . . . . .
N6 N 0.3638(7) 0.4026(8) 0.5648(5) 0.023(2) Uani 1 1 d . . . . .
H6 H 0.413156 0.452138 0.566616 0.028 Uiso 1 1 calc R U . . .
N7 N 0.3828(8) 0.6138(8) 0.5701(5) 0.028(3) Uani 1 1 d . . . . .
N8 N 0.0104(9) 0.5510(10) 0.5764(6) 0.044(3) Uani 1 1 d . . . . .
N9 N 0.5732(7) 0.4265(7) 0.5609(4) 0.017(2) Uani 1 1 d . . . . .
N10 N 0.5183(9) 0.0537(9) 0.5538(5) 0.030(3) Uani 1 1 d . U . . .
N11 N 0.8733(8) 1.0032(9) 0.4384(5) 0.033(3) Uani 1 1 d . . . . .
N12 N 0.8275(10) 0.8691(11) 0.5653(5) 0.044(3) Uani 1 1 d . . . . .
O1 O 0.8572(9) 1.1772(8) 0.4555(5) 0.054(3) Uani 1 1 d . . . . .
O2 O 1.0052(8) 0.8717(10) 0.5537(6) 0.063(4) Uani 1 1 d . . . . .

loop_
_atom_site_aniso_label
_atom_site_aniso_U_11
_atom_site_aniso_U_22
_atom_site_aniso_U_33
_atom_site_aniso_U_23
_atom_site_aniso_U_13
_atom_site_aniso_U_12
C1 0.031(7) 0.020(6) 0.053(10) -0.010(7) -0.013(7) 0.010(5)
C2 0.064(10) 0.017(6) 0.041(9) -0.009(6) -0.018(8) -0.001(6)
C3 0.045(9) 0.029(7) 0.036(9) 0.002(6) -0.009(7) -0.004(7)
C4 0.027(7) 0.026(7) 0.041(9) 0.000(6) -0.009(6) 0.000(5)
C5 0.028(7) 0.016(6) 0.030(7) 0.004(5) -0.012(6) -0.005(5)
C6 0.019(6) 0.025(6) 0.035(8) -0.006(6) 0.014(6) -0.016(5)
C7 0.032(8) 0.042(8) 0.026(8) -0.001(6) 0.008(6) -0.004(6)
C8 0.020(3) 0.021(3) 0.021(3) 0.0001(10) -0.0002(10) -0.0003(10)
C9 0.028(7) 0.021(6) 0.028(7) 0.004(6) -0.001(6) 0.002(5)
C10 0.034(7) 0.021(6) 0.037(8) -0.008(6) 0.012(7) -0.001(5)
C11 0.034(7) 0.023(6) 0.029(8) -0.001(6) 0.010(6) -0.003(6)
C12 0.021(6) 0.043(8) 0.022(7) 0.007(6) 0.012(5) 0.019(6)
C13 0.027(7) 0.026(7) 0.027(8) 0.004(6) 0.014(6) 0.009(5)
C14 0.023(6) 0.016(6) 0.034(8) 0.002(5) -0.007(6) 0.004(5)
C15 0.030(7) 0.016(6) 0.018(6) -0.005(5) -0.003(5) 0.002(5)
C16 0.012(5) 0.019(6) 0.025(7) -0.003(5) 0.000(5) 0.007(4)
C17 0.023(6) 0.031(7) 0.025(7) 0.009(6) 0.008(5) -0.008(5)
C18 0.006(5) 0.028(7) 0.025(7) 0.006(6) -0.002(5) 0.003(5)
C19 0.020(7) 0.048(9) 0.039(9) 0.012(7) -0.002(6) -0.021(6)
C20 0.010(6) 0.056(9) 0.039(9) 0.002(8) 0.004(6) 0.010(6)
C21 0.019(7) 0.046(9) 0.044(9) -0.018(8) 0.002(6) -0.003(6)
C22 0.021(6) 0.025(6) 0.034(8) 0.005(6) -0.003(6) 0.001(5)
C23 0.042(9) 0.028(7) 0.037(9) -0.005(6) 0.007(7) -0.002(6)
C24 0.038(8) 0.039(8) 0.044(10) 0.008(7) -0.010(7) -0.011(7)
C25 0.017(6) 0.021(6) 0.043(8) -0.001(6) 0.004(6) 0.011(5)
C26 0.038(8) 0.021(6) 0.037(8) -0.002(6) 0.012(7) -0.002(6)
C27 0.021(6) 0.032(7) 0.020(7) 0.004(6) 0.002(5) -0.004(5)
C28 0.023(3) 0.024(3) 0.024(3) 0.0001(10) 0.0002(10) -0.0004(10)
C29 0.020(6) 0.021(6) 0.041(8) -0.001(6) -0.006(6) 0.000(5)
C30 0.022(3) 0.022(3) 0.022(3) 0.0003(10) 0.0001(10) 0.0003(10)
C31 0.019(3) 0.019(3) 0.019(3) 0.0001(10) -0.0002(10) 0.0000(10)
C32 0.006(5) 0.027(7) 0.039(8) -0.005(6) -0.002(5) -0.006(4)
C33 0.027(3) 0.027(3) 0.027(3) 0.0001(10) 0.0002(10) -0.0004(10)
C34 0.036(8) 0.029(7) 0.038(9) 0.011(7) -0.004(7) -0.008(6)
C35 0.033(7) 0.010(5) 0.052(9) -0.010(6) -0.006(7) -0.003(5)
C36 0.019(6) 0.029(7) 0.034(8) 0.006(6) -0.006(6) 0.003(5)
C37 0.018(6) 0.011(5) 0.035(7) 0.000(5) 0.003(6) 0.005(4)
C38 0.028(7) 0.013(6) 0.031(8) 0.007(5) -0.009(6) -0.002(5)
C39 0.023(3) 0.023(3) 0.023(3) 0.0001(10) 0.0004(10) 0.0001(10)
C40 0.022(3) 0.021(3) 0.022(3) -0.0003(10) -0.0001(10) -0.0002(10)
C41 0.027(7) 0.024(6) 0.027(8) 0.001(6) -0.007(6) -0.004(5)
C42 0.019(7) 0.050(9) 0.042(9) -0.022(7) 0.011(6) -0.009(6)
C43 0.012(5) 0.037(7) 0.014(6) -0.004(5) -0.007(5) -0.009(5)
C44 0.023(3) 0.022(3) 0.022(3) 0.0000(10) 0.0000(10) 0.0001(10)
C45 0.038(9) 0.060(11) 0.064(12) -0.017(10) -0.009(9) -0.018(8)
C46 0.077(13) 0.040(9) 0.063(12) -0.021(9) -0.021(11) 0.036(9)
C47 0.044(9) 0.051(10) 0.036(10) -0.008(8) -0.015(7) -0.007(8)
C48 0.137(12) 0.138(12) 0.138(12) 0.000(2) 0.000(2) 0.000(2)
C49 0.15(2) 0.043(11) 0.072(16) 0.003(11) 0.026(15) 0.019(13)
C50 0.124(10) 0.124(10) 0.124(10) 0.0001(11) 0.0000(11) 0.0001(11)
N1 0.013(5) 0.024(5) 0.026(6) -0.004(5) 0.000(4) -0.006(4)
N2 0.015(5) 0.026(6) 0.039(7) 0.002(5) -0.001(5) 0.007(4)
N3 0.031(6) 0.016(5) 0.056(9) 0.003(5) 0.008(6) 0.005(5)
N4 0.026(6) 0.026(6) 0.037(7) -0.004(5) -0.012(5) -0.003(5)
N5 0.021(6) 0.033(7) 0.066(10) 0.005(6) 0.010(6) 0.002(5)
N6 0.005(4) 0.024(5) 0.041(7) 0.004(5) 0.007(5) 0.000(4)
N7 0.022(5) 0.011(5) 0.051(8) -0.006(5) 0.007(5) -0.001(4)
N8 0.025(6) 0.047(8) 0.061(9) 0.002(7) 0.002(6) 0.012(6)
N9 0.020(5) 0.015(5) 0.016(5) 0.004(4) 0.001(4) 0.002(4)
N10 0.031(3) 0.029(3) 0.031(3) -0.002(2) 0.001(2) 0.0007(19)
N11 0.019(5) 0.039(7) 0.040(7) -0.003(6) 0.000(5) -0.006(5)
N12 0.045(8) 0.056(9) 0.031(7) 0.013(7) 0.001(6) -0.013(6)
O1 0.050(7) 0.031(6) 0.079(9) 0.000(6) 0.005(6) 0.012(5)
O2 0.024(6) 0.091(10) 0.073(9) -0.001(8) -0.004(6) 0.002(6)

loop_
_atom_type_symbol
_atom_type_description
_atom_type_scat_dispersion_real
_atom_type_scat_dispersion_imag
_atom_type_scat_source
C C 0.0033 0.0016 'International Tables Vol C Tables 4.2.6.8 and 6.1.1.4'
H H 0.0000 0.0000 'International Tables Vol C Tables 4.2.6.8 and 6.1.1.4'
N N 0.0061 0.0033 'International Tables Vol C Tables 4.2.6.8 and 6.1.1.4'
O O 0.0106 0.0060 'International Tables Vol C Tables 4.2.6.8 and 6.1.1.4'

loop_
_geom_angle_atom_site_label_1
_geom_angle_atom_site_label_2
_geom_angle_atom_site_label_3
_geom_angle
_geom_angle_site_symmetry_1
_geom_angle_site_symmetry_3
_geom_angle_publ_flag
C2 C1 N4 128.3(13) . . ?
C2 C1 H1A 115.8 . . ?
N4 C1 H1A 115.8 . . ?
C1 C2 C3 115.2(13) . . ?
C1 C2 H2 122.4 . . ?
C3 C2 H2 122.4 . . ?
C4 C3 C2 122.3(13) . . ?
C4 C3 H3 118.9 . . ?
C2 C3 H3 118.9 . . ?
C3 C4 C5 118.2(13) . . ?
C3 C4 H4 120.9 . . ?
C5 C4 H4 120.9 . . ?
N4 C5 C6 118.6(10) . . ?
N4 C5 C4 121.4(11) . . ?
C6 C5 C4 120.0(11) . . ?
C7 C6 C5 118.0(11) . . ?
C7 C6 C8 117.8(12) . . ?
C5 C6 C8 124.0(11) . . ?
N5 C7 C6 172.5(16) . . ?
N1 C8 C9 108.2(11) . . ?
N1 C8 C6 121.5(10) . . ?
C9 C8 C6 130.2(11) . . ?
C10 C9 C14 119.2(11) . . ?
C10 C9 C8 133.7(12) . . ?
C14 C9 C8 107.0(11) . . ?
C11 C10 C9 122.6(12) . . ?
C11 C10 H10 118.7 . . ?
C9 C10 H10 118.7 . . ?
C10 C11 C12 118.0(12) . . ?
C10 C11 H11 121.0 . . ?
C12 C11 H11 121.0 . . ?
C13 C12 C11 119.8(12) . . ?
C13 C12 H12 120.1 . . ?
C11 C12 H12 120.1 . . ?
C14 C13 C12 117.7(13) . . ?
C14 C13 H13 121.1 . . ?
C12 C13 H13 121.1 . . ?
C13 C14 C9 122.6(12) . . ?
C13 C14 C15 127.9(11) . . ?
C9 C14 C15 109.3(10) . . ?
C16 C15 N1 122.4(11) . . ?
C16 C15 C14 133.8(10) . . ?
N1 C15 C14 103.8(10) . . ?
C15 C16 C17 116.8(10) . . ?
C15 C16 C18 126.0(10) . . ?
C17 C16 C18 117.1(10) . . ?
N3 C17 C16 175.9(13) . . ?
N2 C18 C19 124.4(12) . . ?
N2 C18 C16 115.8(10) . . ?
C19 C18 C16 119.9(12) . . ?
C18 C19 C20 118.6(14) . . ?
C18 C19 H19 120.7 . . ?
C20 C19 H19 120.7 . . ?
C21 C20 C19 117.4(13) . . ?
C21 C20 H20 121.3 . . ?
C19 C20 H20 121.3 . . ?
C20 C21 C22 120.6(13) . . ?
C20 C21 H21 119.7 . . ?
C22 C21 H21 119.7 . . ?
N2 C22 C21 121.6(12) . . ?
N2 C22 H22 119.2 . . ?
C21 C22 H22 119.2 . . ?
N7 C23 C24 125.3(13) . . ?
N7 C23 H23 117.4 . . ?
C24 C23 H23 117.4 . . ?
C23 C24 C25 115.9(13) . . ?
C23 C24 H24 122.1 . . ?
C25 C24 H24 122.1 . . ?
C26 C25 C24 122.6(12) . . ?
C26 C25 H25 118.7 . . ?
C24 C25 H25 118.7 . . ?
C25 C26 C27 118.3(13) . . ?
C25 C26 H26 120.8 . . ?
C27 C26 H26 120.8 . . ?
N7 C27 C26 121.9(12) . . ?
N7 C27 C28 115.8(11) . . ?
C26 C27 C28 122.3(11) . . ?
C30 C28 C29 117.0(11) . . ?
C30 C28 C27 126.3(11) . . ?
C29 C28 C27 116.1(11) . . ?
N8 C29 C28 175.7(14) . . ?
C28 C30 N6 122.9(11) . . ?
C28 C30 C31 131.5(11) . . ?
N6 C30 C31 105.6(9) . . ?
C32 C31 C36 118.3(11) . . ?
C32 C31 C30 131.8(11) . . ?
C36 C31 C30 109.9(10) . . ?
C33 C32 C31 118.2(11) . . ?
C33 C32 H32 120.9 . . ?
C31 C32 H32 120.9 . . ?
C32 C33 C34 121.1(12) . . ?
C32 C33 H33 119.4 . . ?
C34 C33 H33 119.4 . . ?
C35 C34 C33 120.6(12) . . ?
C35 C34 H34 119.7 . . ?
C33 C34 H34 119.7 . . ?
C36 C35 C34 118.7(13) . . ?
C36 C35 H35 120.7 . . ?
C34 C35 H35 120.7 . . ?
C35 C36 C31 123.1(12) . . ?
C35 C36 C37 131.8(12) . . ?
C31 C36 C37 105.1(11) . . ?
C38 C37 N6 121.7(11) . . ?
C38 C37 C36 131.5(11) . . ?
N6 C37 C36 106.8(10) . . ?
C37 C38 C39 117.5(11) . . ?
C37 C38 C40 128.0(11) . . ?
C39 C38 C40 114.2(11) . . ?
N10 C39 C38 176.5(14) . . ?
C41 C40 N9 123.5(11) . . ?
C41 C40 C38 121.7(11) . . ?
N9 C40 C38 114.8(10) . . ?
C40 C41 C42 120.5(12) . . ?
C40 C41 H41 119.7 . . ?
C42 C41 H41 119.7 . . ?
C41 C42 C43 116.0(12) . . ?
C41 C42 H42 122.0 . . ?
C43 C42 H42 122.0 . . ?
C44 C43 C42 117.6(11) . . ?
C44 C43 H43 121.2 . . ?
C42 C43 H43 121.2 . . ?
N9 C44 C43 124.2(11) . . ?
N9 C44 H44 117.9 . . ?
C43 C44 H44 117.9 . . ?
N11 C45 H45A 109.5 . . ?
N11 C45 H45B 109.5 . . ?
H45A C45 H45B 109.5 . . ?
N11 C45 H45C 109.5 . . ?
H45A C45 H45C 109.5 . . ?
H45B C45 H45C 109.5 . . ?
N11 C46 H46A 109.5 . . ?
N11 C46 H46B 109.5 . . ?
H46A C46 H46B 109.5 . . ?
N11 C46 H46C 109.5 . . ?
H46A C46 H46C 109.5 . . ?
H46B C46 H46C 109.5 . . ?
O1 C47 N11 128.3(15) . . ?
O1 C47 H47 115.9 . . ?
N11 C47 H47 115.9 . . ?
N12 C48 H48A 109.5 . . ?
N12 C48 H48B 109.5 . . ?
H48A C48 H48B 109.5 . . ?
N12 C48 H48C 109.5 . . ?
H48A C48 H48C 109.5 . . ?
H48B C48 H48C 109.5 . . ?
N12 C49 H49A 109.5 . . ?
N12 C49 H49B 109.5 . . ?
H49A C49 H49B 109.5 . . ?
N12 C49 H49C 109.5 . . ?
H49A C49 H49C 109.5 . . ?
H49B C49 H49C 109.5 . . ?
N12 C50 O2 115(3) . . ?
N12 C50 H50 122.3 . . ?
O2 C50 H50 122.3 . . ?
C8 N1 C15 111.6(10) . . ?
C8 N1 H1 124.2 . . ?
C15 N1 H1 124.2 . . ?
C18 N2 C22 117.4(10) . . ?
C5 N4 C1 114.6(11) . . ?
C37 N6 C30 112.6(9) . . ?
C37 N6 H6 123.7 . . ?
C30 N6 H6 123.7 . . ?
C23 N7 C27 116.0(11) . . ?
C40 N9 C44 118.2(10) . . ?
C47 N11 C46 125.3(13) . . ?
C47 N11 C45 117.5(13) . . ?
C46 N11 C45 117.2(14) . . ?
C50 N12 C48 128(2) . . ?
C50 N12 C49 128(2) . . ?
C48 N12 C49 104(2) . . ?

loop_
_geom_bond_atom_site_label_1
_geom_bond_atom_site_label_2
_geom_bond_distance
_geom_bond_site_symmetry_2
_geom_bond_publ_flag
C1 C2 1.368(18) . ?
C1 N4 1.358(16) . ?
C1 H1A 0.9500 . ?
C2 C3 1.40(2) . ?
C2 H2 0.9500 . ?
C3 C4 1.334(19) . ?
C3 H3 0.9500 . ?
C4 C5 1.473(17) . ?
C4 H4 0.9500 . ?
C5 N4 1.360(16) . ?
C5 C6 1.442(17) . ?
C6 C7 1.395(18) . ?
C6 C8 1.423(16) . ?
C7 N5 1.185(17) . ?
C8 N1 1.362(15) . ?
C8 C9 1.422(16) . ?
C9 C10 1.387(18) . ?
C9 C14 1.397(17) . ?
C10 C11 1.373(18) . ?
C10 H10 0.9500 . ?
C11 C12 1.459(19) . ?
C11 H11 0.9500 . ?
C12 C13 1.439(16) . ?
C12 H12 0.9500 . ?
C13 C14 1.383(17) . ?
C13 H13 0.9500 . ?
C14 C15 1.454(17) . ?
C15 C16 1.346(17) . ?
C15 N1 1.412(14) . ?
C16 C17 1.443(17) . ?
C16 C18 1.521(15) . ?
C17 N3 1.149(16) . ?
C18 N2 1.284(15) . ?
C18 C19 1.386(16) . ?
C19 C20 1.394(19) . ?
C19 H19 0.9500 . ?
C20 C21 1.35(2) . ?
C20 H20 0.9500 . ?
C21 C22 1.381(18) . ?
C21 H21 0.9500 . ?
C22 N2 1.363(15) . ?
C22 H22 0.9500 . ?
C23 N7 1.361(17) . ?
C23 C24 1.37(2) . ?
C23 H23 0.9500 . ?
C24 C25 1.413(18) . ?
C24 H24 0.9500 . ?
C25 C26 1.328(18) . ?
C25 H25 0.9500 . ?
C26 C27 1.417(18) . ?
C26 H26 0.9500 . ?
C27 N7 1.387(15) . ?
C27 C28 1.471(17) . ?
C28 C30 1.378(17) . ?
C28 C29 1.429(17) . ?
C29 N8 1.127(16) . ?
C30 N6 1.429(14) . ?
C30 C31 1.443(16) . ?
C31 C32 1.412(16) . ?
C31 C36 1.443(17) . ?
C32 C33 1.390(17) . ?
C32 H32 0.9500 . ?
C33 C34 1.429(19) . ?
C33 H33 0.9500 . ?
C34 C35 1.377(19) . ?
C34 H34 0.9500 . ?
C35 C36 1.348(17) . ?
C35 H35 0.9500 . ?
C36 C37 1.513(17) . ?
C37 C38 1.350(16) . ?
C37 N6 1.371(14) . ?
C38 C39 1.462(17) . ?
C38 C40 1.470(17) . ?
C39 N10 1.150(14) . ?
C40 C41 1.325(17) . ?
C40 N9 1.345(15) . ?
C41 C42 1.440(17) . ?
C41 H41 0.9500 . ?
C42 C43 1.46(2) . ?
C42 H42 0.9500 . ?
C43 C44 1.361(17) . ?
C43 H43 0.9500 . ?
C44 N9 1.354(15) . ?
C44 H44 0.9500 . ?
C45 N11 1.487(18) . ?
C45 H45A 0.9800 . ?
C45 H45B 0.9800 . ?
C45 H45C 0.9800 . ?
C46 N11 1.421(18) . ?
C46 H46A 0.9800 . ?
C46 H46B 0.9800 . ?
C46 H46C 0.9800 . ?
C47 O1 1.203(18) . ?
C47 N11 1.285(18) . ?
C47 H47 0.9500 . ?
C48 N12 1.35(3) . ?
C48 H48A 0.9800 . ?
C48 H48B 0.9800 . ?
C48 H48C 0.9800 . ?
C49 N12 1.47(2) . ?
C49 H49A 0.9800 . ?
C49 H49B 0.9800 . ?
C49 H49C 0.9800 . ?
C50 N12 1.27(3) . ?
C50 O2 1.39(3) . ?
C50 H50 0.9500 . ?
N1 H1 0.8800 . ?
N6 H6 0.8800 . ?
